data_2230073
loop_
_publ_author_name
'Fun, Hoong-Kun'
'Quah, Ching Kheng'
'Huang, Chengmei'
'Yu, Haitao'

_publ_section_title
;
 (1<i>S</i>*,4'<i>S</i>*,5<i>R</i>*)-1-Isobutyl-5-methoxy-2',3-dimethyl-4,6-dioxa-2-azaspiro[bicyclo[3.2.0]hept-2-ene-7,4'-isoquinoline]-1',3'(2'<i>H</i>,4'<i>H</i>)-dione
;
_journal_coeditor_code LH5238
_journal_issue 5
_journal_name_full 'Acta Crystallographica Section E'
_journal_page_first o1273
_journal_page_last o1274
_journal_paper_doi 10.1107/S1600536811015327
_journal_volume 67
_journal_year 2011
_chemical_formula_iupac 'C19 H22 N2 O5'
_chemical_formula_moiety 'C19 H22 N2 O5'
_chemical_formula_sum 'C19 H22 N2 O5'
_chemical_formula_weight 358.39
_chemical_name_systematic
;
(1<i>S</i>*,4'<i>S</i>*,5<i>R</i>*)-1-Isobutyl-5-methoxy-2',3-dimethyl-4,6-
dioxa-2-azaspiro[bicyclo[3.2.0]hept-2-ene-7,4'-isoquinoline]-
1',3'(2'<i>H</i>,4'<i>H</i>)-dione
;
_space_group_IT_number 14
_symmetry_cell_setting monoclinic
_symmetry_space_group_name_Hall '-P 2ybc'
_symmetry_space_group_name_H-M 'P 1 21/c 1'
_atom_sites_solution_hydrogens geom
_atom_sites_solution_primary direct
_atom_sites_solution_secondary difmap
_audit_creation_method SHELXL-97
_cell_angle_alpha 90.00
_cell_angle_beta 106.2980(10)
_cell_angle_gamma 90.00
_cell_formula_units_Z 4
_cell_length_a 8.04880(10)
_cell_length_b 13.6065(2)
_cell_length_c 16.7880(2)
_cell_measurement_reflns_used 9893
_cell_measurement_temperature 100
_cell_measurement_theta_max 35.77
_cell_measurement_theta_min 2.99
_cell_volume 1764.67(4)
_computing_cell_refinement 'SAINT (Bruker, 2009)'
_computing_data_collection 'APEX2 (Bruker, 2009)'
_computing_data_reduction 'SAINT (Bruker, 2009)'
_computing_molecular_graphics 'SHELXTL (Sheldrick, 2008)'
_computing_publication_material 'SHELXTL (Sheldrick, 2008) and PLATON (Spek, 2009)'
_computing_structure_refinement 'SHELXTL (Sheldrick, 2008)'
_computing_structure_solution 'SHELXTL (Sheldrick, 2008)'
_diffrn_ambient_temperature 100
_diffrn_measured_fraction_theta_full 0.999
_diffrn_measured_fraction_theta_max 0.999
_diffrn_measurement_device_type
;
Bruker SMART APEXII CCD area-detector
;
_diffrn_measurement_method '\f and \w'
_diffrn_radiation_monochromator graphite
_diffrn_radiation_source 'fine-focus sealed tube'
_diffrn_radiation_type MoK\a
_diffrn_radiation_wavelength 0.71073
_diffrn_reflns_av_R_equivalents 0.0251
_diffrn_reflns_av_sigmaI/netI 0.0196
_diffrn_reflns_limit_h_max 11
_diffrn_reflns_limit_h_min -11
_diffrn_reflns_limit_k_max 19
_diffrn_reflns_limit_k_min -19
_diffrn_reflns_limit_l_max 23
_diffrn_reflns_limit_l_min -23
_diffrn_reflns_number 24267
_diffrn_reflns_theta_full 30.00
_diffrn_reflns_theta_max 30.00
_diffrn_reflns_theta_min 2.53
_diffrn_standards_number 0
_exptl_absorpt_coefficient_mu 0.098
_exptl_absorpt_correction_T_max 0.9882
_exptl_absorpt_correction_T_min 0.9762
_exptl_absorpt_correction_type multi-scan
_exptl_absorpt_process_details '(<i>SADABS</i>; Bruker, 2009)'
_exptl_crystal_colour colourless
_exptl_crystal_density_diffrn 1.349
_exptl_crystal_density_method 'not measured'
_exptl_crystal_description block
_exptl_crystal_F_000 760
_exptl_crystal_size_max 0.25
_exptl_crystal_size_mid 0.16
_exptl_crystal_size_min 0.12
_refine_diff_density_max 0.438
_refine_diff_density_min -0.239
_refine_ls_extinction_method none
_refine_ls_goodness_of_fit_ref 1.032
_refine_ls_hydrogen_treatment constr
_refine_ls_matrix_type full
_refine_ls_number_parameters 240
_refine_ls_number_reflns 5139
_refine_ls_number_restraints 0
_refine_ls_restrained_S_all 1.032
_refine_ls_R_factor_all 0.0438
_refine_ls_R_factor_gt 0.0377
_refine_ls_shift/su_max 0.001
_refine_ls_shift/su_mean 0.000
_refine_ls_structure_factor_coef Fsqd
_refine_ls_weighting_details 'calc w=1/[\s^2^(Fo^2^)+(0.0553P)^2^+0.5274P] where P=(Fo^2^+2Fc^2^)/3'
_refine_ls_weighting_scheme calc
_refine_ls_wR_factor_gt 0.0980
_refine_ls_wR_factor_ref 0.1033
_reflns_number_gt 4476
_reflns_number_total 5139
_reflns_threshold_expression I>2\s(I)
_cod_data_source_file lh5238.cif
_cod_data_source_block I
_cod_original_sg_symbol_H-M 'P 21/c'
_cod_database_code 2230073
_cod_database_fobs_code 2230073

loop_
_symmetry_equiv_pos_as_xyz
'x, y, z'
'-x, y+1/2, -z+1/2'
'-x, -y, -z'
'x, -y-1/2, z-1/2'

loop_
_atom_site_type_symbol
_atom_site_label
_atom_site_fract_x
_atom_site_fract_y
_atom_site_fract_z
_atom_site_U_iso_or_equiv
_atom_site_adp_type
_atom_site_calc_flag
_atom_site_refinement_flags
_atom_site_occupancy
_atom_site_symmetry_multiplicity
_atom_site_disorder_assembly
_atom_site_disorder_group
O O1 0.79496(9) 0.57309(5) 0.66503(5) 0.02050(15) Uani d . 1 1 . .
O O2 1.34091(9) 0.52679(5) 0.64902(5) 0.02368(16) Uani d . 1 1 . .
O O3 0.82385(8) 0.77489(5) 0.67549(4) 0.01707(14) Uani d . 1 1 . .
O O4 0.57984(8) 0.76986(5) 0.55910(4) 0.01918(15) Uani d . 1 1 . .
O O5 0.74064(9) 0.91191(5) 0.58917(5) 0.02068(15) Uani d . 1 1 . .
N N1 1.05809(10) 0.55116(6) 0.64124(5) 0.01658(16) Uani d . 1 1 . .
N N2 0.75988(10) 0.67859(6) 0.50490(5) 0.01618(16) Uani d . 1 1 . .
C C1 0.92559(11) 0.60875(7) 0.65547(5) 0.01528(17) Uani d . 1 1 . .
C C2 1.22975(11) 0.58267(7) 0.65818(6) 0.01617(17) Uani d . 1 1 . .
C C3 1.26757(11) 0.68377(7) 0.69139(6) 0.01539(17) Uani d . 1 1 . .
C C4 1.44041(12) 0.71107(7) 0.72596(6) 0.01982(19) Uani d . 1 1 . .
H H4A 1.5292 0.6675 0.7255 0.024 Uiso calc R 1 1 . .
C C5 1.47831(12) 0.80359(8) 0.76086(6) 0.0219(2) Uani d . 1 1 . .
H H5A 1.5927 0.8212 0.7859 0.026 Uiso calc R 1 1 . .
C C6 1.34573(13) 0.87042(7) 0.75865(6) 0.01974(19) Uani d . 1 1 . .
H H6A 1.3722 0.9327 0.7815 0.024 Uiso calc R 1 1 . .
C C7 1.17372(12) 0.84428(7) 0.72237(6) 0.01706(17) Uani d . 1 1 . .
H H7A 1.0857 0.8895 0.7198 0.020 Uiso calc R 1 1 . .
C C8 1.13408(11) 0.75022(7) 0.68989(5) 0.01429(16) Uani d . 1 1 . .
C C9 0.95168(11) 0.71880(6) 0.64877(5) 0.01391(16) Uani d . 1 1 . .
C C10 0.74669(11) 0.81247(7) 0.59376(6) 0.01633(17) Uani d . 1 1 . .
C C11 0.60784(12) 0.69179(7) 0.51199(6) 0.01745(18) Uani d . 1 1 . .
C C12 0.86979(11) 0.75430(7) 0.55523(5) 0.01432(16) Uani d . 1 1 . .
C C13 0.99210(11) 0.80256(7) 0.51287(6) 0.01624(17) Uani d . 1 1 . .
H H13A 1.0911 0.7597 0.5187 0.019 Uiso calc R 1 1 . .
H H13B 1.0343 0.8632 0.5419 0.019 Uiso calc R 1 1 . .
C C14 0.91552(13) 0.82618(7) 0.42050(6) 0.01925(18) Uani d . 1 1 . .
H H14A 0.8691 0.7654 0.3914 0.023 Uiso calc R 1 1 . .
C C15 0.76970(14) 0.90189(8) 0.40468(7) 0.0259(2) Uani d . 1 1 . .
H H15A 0.6740 0.8751 0.4211 0.039 Uiso calc R 1 1 . .
H H15B 0.7328 0.9179 0.3467 0.039 Uiso calc R 1 1 . .
H H15C 0.8106 0.9602 0.4363 0.039 Uiso calc R 1 1 . .
C C16 1.06068(15) 0.86338(9) 0.38598(7) 0.0274(2) Uani d . 1 1 . .
H H16A 1.1485 0.8138 0.3932 0.041 Uiso calc R 1 1 . .
H H16B 1.1101 0.9219 0.4151 0.041 Uiso calc R 1 1 . .
H H16C 1.0146 0.8778 0.3280 0.041 Uiso calc R 1 1 . .
C C17 1.02112(14) 0.44773(7) 0.61770(7) 0.0245(2) Uani d . 1 1 . .
H H17A 0.9002 0.4403 0.5898 0.037 Uiso calc R 1 1 . .
H H17B 1.0509 0.4075 0.6666 0.037 Uiso calc R 1 1 . .
H H17C 1.0881 0.4279 0.5813 0.037 Uiso calc R 1 1 . .
C C18 0.62742(16) 0.95764(8) 0.63135(9) 0.0323(3) Uani d . 1 1 . .
H H18A 0.6249 1.0273 0.6220 0.048 Uiso calc R 1 1 . .
H H18B 0.6693 0.9447 0.6898 0.048 Uiso calc R 1 1 . .
H H18C 0.5127 0.9314 0.6103 0.048 Uiso calc R 1 1 . .
C C19 0.45239(12) 0.63113(8) 0.47491(7) 0.0226(2) Uani d . 1 1 . .
H H19A 0.4805 0.5812 0.4404 0.034 Uiso calc R 1 1 . .
H H19B 0.3618 0.6721 0.4421 0.034 Uiso calc R 1 1 . .
H H19C 0.4143 0.6007 0.5183 0.034 Uiso calc R 1 1 . .

loop_
_atom_site_aniso_label
_atom_site_aniso_U_11
_atom_site_aniso_U_22
_atom_site_aniso_U_33
_atom_site_aniso_U_12
_atom_site_aniso_U_13
_atom_site_aniso_U_23
O1 0.0177(3) 0.0217(3) 0.0236(3) -0.0037(3) 0.0082(3) 0.0008(3)
O2 0.0187(3) 0.0198(3) 0.0330(4) 0.0042(3) 0.0081(3) -0.0012(3)
O3 0.0149(3) 0.0201(3) 0.0172(3) 0.0031(2) 0.0062(2) -0.0021(2)
O4 0.0126(3) 0.0210(3) 0.0236(4) 0.0003(2) 0.0045(2) -0.0023(3)
O5 0.0209(3) 0.0146(3) 0.0297(4) 0.0029(2) 0.0123(3) -0.0011(3)
N1 0.0156(3) 0.0137(3) 0.0207(4) -0.0006(3) 0.0056(3) -0.0008(3)
N2 0.0156(3) 0.0163(4) 0.0151(4) -0.0011(3) 0.0018(3) -0.0005(3)
C1 0.0155(4) 0.0165(4) 0.0135(4) -0.0004(3) 0.0034(3) 0.0001(3)
C2 0.0151(4) 0.0166(4) 0.0164(4) 0.0010(3) 0.0039(3) 0.0021(3)
C3 0.0144(4) 0.0166(4) 0.0149(4) 0.0001(3) 0.0036(3) 0.0008(3)
C4 0.0145(4) 0.0223(5) 0.0213(4) 0.0010(3) 0.0027(3) 0.0022(4)
C5 0.0163(4) 0.0247(5) 0.0218(5) -0.0041(3) 0.0005(3) 0.0009(4)
C6 0.0220(4) 0.0196(4) 0.0166(4) -0.0048(3) 0.0037(3) -0.0022(3)
C7 0.0180(4) 0.0176(4) 0.0159(4) -0.0002(3) 0.0054(3) -0.0013(3)
C8 0.0138(4) 0.0167(4) 0.0125(4) -0.0005(3) 0.0038(3) 0.0006(3)
C9 0.0127(4) 0.0152(4) 0.0147(4) 0.0008(3) 0.0053(3) -0.0012(3)
C10 0.0135(4) 0.0163(4) 0.0193(4) 0.0009(3) 0.0050(3) -0.0006(3)
C11 0.0166(4) 0.0175(4) 0.0167(4) -0.0001(3) 0.0023(3) 0.0015(3)
C12 0.0133(4) 0.0147(4) 0.0145(4) 0.0015(3) 0.0033(3) -0.0005(3)
C13 0.0156(4) 0.0177(4) 0.0157(4) -0.0001(3) 0.0048(3) 0.0008(3)
C14 0.0237(4) 0.0172(4) 0.0160(4) -0.0003(3) 0.0041(3) 0.0003(3)
C15 0.0270(5) 0.0243(5) 0.0229(5) 0.0044(4) 0.0011(4) 0.0045(4)
C16 0.0345(6) 0.0300(6) 0.0210(5) 0.0003(4) 0.0133(4) 0.0043(4)
C17 0.0248(5) 0.0156(4) 0.0353(6) -0.0031(4) 0.0122(4) -0.0051(4)
C18 0.0340(6) 0.0195(5) 0.0530(8) 0.0043(4) 0.0281(5) -0.0040(5)
C19 0.0174(4) 0.0243(5) 0.0235(5) -0.0044(3) 0.0015(3) 0.0008(4)

loop_
_atom_type_symbol
_atom_type_description
_atom_type_scat_dispersion_real
_atom_type_scat_dispersion_imag
_atom_type_scat_source
C C 0.0033 0.0016 'International Tables Vol C Tables 4.2.6.8 and 6.1.1.4'
H H 0.0000 0.0000 'International Tables Vol C Tables 4.2.6.8 and 6.1.1.4'
N N 0.0061 0.0033 'International Tables Vol C Tables 4.2.6.8 and 6.1.1.4'
O O 0.0106 0.0060 'International Tables Vol C Tables 4.2.6.8 and 6.1.1.4'

loop_
_geom_angle_atom_site_label_1
_geom_angle_atom_site_label_2
_geom_angle_atom_site_label_3
_geom_angle_site_symmetry_1
_geom_angle_site_symmetry_3
_geom_angle
_geom_angle_publ_flag
C10 O3 C9 . . 92.64(6) ?
C11 O4 C10 . . 105.06(7) ?
C10 O5 C18 . . 114.85(8) ?
C1 N1 C2 . . 123.48(8) ?
C1 N1 C17 . . 118.46(8) ?
C2 N1 C17 . . 117.55(8) ?
C11 N2 C12 . . 106.72(8) ?
O1 C1 N1 . . 122.12(9) ?
O1 C1 C9 . . 123.26(8) ?
N1 C1 C9 . . 114.32(7) ?
O2 C2 N1 . . 120.18(9) ?
O2 C2 C3 . . 123.13(8) ?
N1 C2 C3 . . 116.61(8) ?
C4 C3 C8 . . 120.34(9) ?
C4 C3 C2 . . 118.52(8) ?
C8 C3 C2 . . 121.13(8) ?
C5 C4 C3 . . 119.46(9) ?
C5 C4 H4A . . 120.3 ?
C3 C4 H4A . . 120.3 ?
C4 C5 C6 . . 120.33(9) ?
C4 C5 H5A . . 119.8 ?
C6 C5 H5A . . 119.8 ?
C7 C6 C5 . . 120.29(9) ?
C7 C6 H6A . . 119.9 ?
C5 C6 H6A . . 119.9 ?
C8 C7 C6 . . 119.74(9) ?
C8 C7 H7A . . 120.1 ?
C6 C7 H7A . . 120.1 ?
C7 C8 C3 . . 119.77(8) ?
C7 C8 C9 . . 121.99(8) ?
C3 C8 C9 . . 118.17(8) ?
O3 C9 C8 . . 113.32(7) ?
O3 C9 C1 . . 111.77(7) ?
C8 C9 C1 . . 112.62(7) ?
O3 C9 C12 . . 90.69(6) ?
C8 C9 C12 . . 116.56(7) ?
C1 C9 C12 . . 110.06(7) ?
O5 C10 O4 . . 111.56(7) ?
O5 C10 O3 . . 114.19(8) ?
O4 C10 O3 . . 110.53(7) ?
O5 C10 C12 . . 120.31(8) ?
O4 C10 C12 . . 105.17(7) ?
O3 C10 C12 . . 93.54(6) ?
N2 C11 O4 . . 118.51(8) ?
N2 C11 C19 . . 126.98(9) ?
O4 C11 C19 . . 114.51(8) ?
N2 C12 C13 . . 113.66(7) ?
N2 C12 C10 . . 104.34(7) ?
C13 C12 C10 . . 123.48(8) ?
N2 C12 C9 . . 111.75(7) ?
C13 C12 C9 . . 116.67(7) ?
C10 C12 C9 . . 83.08(6) ?
C12 C13 C14 . . 115.81(8) ?
C12 C13 H13A . . 108.3 ?
C14 C13 H13A . . 108.3 ?
C12 C13 H13B . . 108.3 ?
C14 C13 H13B . . 108.3 ?
H13A C13 H13B . . 107.4 ?
C15 C14 C16 . . 110.02(9) ?
C15 C14 C13 . . 112.85(8) ?
C16 C14 C13 . . 108.64(8) ?
C15 C14 H14A . . 108.4 ?
C16 C14 H14A . . 108.4 ?
C13 C14 H14A . . 108.4 ?
C14 C15 H15A . . 109.5 ?
C14 C15 H15B . . 109.5 ?
H15A C15 H15B . . 109.5 ?
C14 C15 H15C . . 109.5 ?
H15A C15 H15C . . 109.5 ?
H15B C15 H15C . . 109.5 ?
C14 C16 H16A . . 109.5 ?
C14 C16 H16B . . 109.5 ?
H16A C16 H16B . . 109.5 ?
C14 C16 H16C . . 109.5 ?
H16A C16 H16C . . 109.5 ?
H16B C16 H16C . . 109.5 ?
N1 C17 H17A . . 109.5 ?
N1 C17 H17B . . 109.5 ?
H17A C17 H17B . . 109.5 ?
N1 C17 H17C . . 109.5 ?
H17A C17 H17C . . 109.5 ?
H17B C17 H17C . . 109.5 ?
O5 C18 H18A . . 109.5 ?
O5 C18 H18B . . 109.5 ?
H18A C18 H18B . . 109.5 ?
O5 C18 H18C . . 109.5 ?
H18A C18 H18C . . 109.5 ?
H18B C18 H18C . . 109.5 ?
C11 C19 H19A . . 109.5 ?
C11 C19 H19B . . 109.5 ?
H19A C19 H19B . . 109.5 ?
C11 C19 H19C . . 109.5 ?
H19A C19 H19C . . 109.5 ?
H19B C19 H19C . . 109.5 ?

loop_
_geom_bond_atom_site_label_1
_geom_bond_atom_site_label_2
_geom_bond_site_symmetry_2
_geom_bond_distance
_geom_bond_publ_flag
O1 C1 . 1.2088(11) ?
O2 C2 . 1.2164(11) ?
O3 C10 . 1.4323(11) ?
O3 C9 . 1.4496(10) ?
O4 C11 . 1.3801(12) ?
O4 C10 . 1.4282(11) ?
O5 C10 . 1.3554(11) ?
O5 C18 . 1.4428(12) ?
N1 C1 . 1.3970(11) ?
N1 C2 . 1.3976(11) ?
N1 C17 . 1.4694(12) ?
N2 C11 . 1.2750(12) ?
N2 C12 . 1.4623(12) ?
C1 C9 . 1.5205(13) ?
C2 C3 . 1.4834(13) ?
C3 C4 . 1.3989(12) ?
C3 C8 . 1.3990(12) ?
C4 C5 . 1.3860(14) ?
C4 H4A . 0.9300 ?
C5 C6 . 1.3945(14) ?
C5 H5A . 0.9300 ?
C6 C7 . 1.3932(13) ?
C6 H6A . 0.9300 ?
C7 C8 . 1.3926(13) ?
C7 H7A . 0.9300 ?
C8 C9 . 1.4987(12) ?
C9 C12 . 1.5978(12) ?
C10 C12 . 1.5447(12) ?
C11 C19 . 1.4823(13) ?
C12 C13 . 1.5162(12) ?
C13 C14 . 1.5334(13) ?
C13 H13A . 0.9700 ?
C13 H13B . 0.9700 ?
C14 C15 . 1.5278(14) ?
C14 C16 . 1.5288(14) ?
C14 H14A . 0.9800 ?
C15 H15A . 0.9600 ?
C15 H15B . 0.9600 ?
C15 H15C . 0.9600 ?
C16 H16A . 0.9600 ?
C16 H16B . 0.9600 ?
C16 H16C . 0.9600 ?
C17 H17A . 0.9600 ?
C17 H17B . 0.9600 ?
C17 H17C . 0.9600 ?
C18 H18A . 0.9600 ?
C18 H18B . 0.9600 ?
C18 H18C . 0.9600 ?
C19 H19A . 0.9600 ?
C19 H19B . 0.9600 ?
C19 H19C . 0.9600 ?

loop_
_geom_hbond_atom_site_label_D
_geom_hbond_atom_site_label_H
_geom_hbond_atom_site_label_A
_geom_hbond_site_symmetry_A
_geom_hbond_distance_DH
_geom_hbond_distance_HA
_geom_hbond_distance_DA
_geom_hbond_angle_DHA
_geom_hbond_publ_flag
C16 H16B O5 3_776 0.96 2.57 3.4213(14) 148 yes
C17 H17C N2 3_766 0.96 2.59 3.5119(14) 162 yes

loop_
_geom_torsion_atom_site_label_1
_geom_torsion_atom_site_label_2
_geom_torsion_atom_site_label_3
_geom_torsion_atom_site_label_4
_geom_torsion_site_symmetry_1
_geom_torsion_site_symmetry_2
_geom_torsion_site_symmetry_3
_geom_torsion_site_symmetry_4
_geom_torsion
_geom_torsion_publ_flag
C2 N1 C1 O1 . . . . -156.91(9) ?
C17 N1 C1 O1 . . . . 14.72(14) ?
C2 N1 C1 C9 . . . . 29.21(12) ?
C17 N1 C1 C9 . . . . -159.16(8) ?
C1 N1 C2 O2 . . . . 175.59(9) ?
C17 N1 C2 O2 . . . . 3.89(13) ?
C1 N1 C2 C3 . . . . -1.26(13) ?
C17 N1 C2 C3 . . . . -172.97(8) ?
O2 C2 C3 C4 . . . . -10.44(14) ?
N1 C2 C3 C4 . . . . 166.32(8) ?
O2 C2 C3 C8 . . . . 170.78(9) ?
N1 C2 C3 C8 . . . . -12.46(13) ?
C8 C3 C4 C5 . . . . 1.80(14) ?
C2 C3 C4 C5 . . . . -176.99(9) ?
C3 C4 C5 C6 . . . . -2.53(15) ?
C4 C5 C6 C7 . . . . 0.91(15) ?
C5 C6 C7 C8 . . . . 1.46(14) ?
C6 C7 C8 C3 . . . . -2.17(13) ?
C6 C7 C8 C9 . . . . -178.83(8) ?
C4 C3 C8 C7 . . . . 0.55(14) ?
C2 C3 C8 C7 . . . . 179.30(8) ?
C4 C3 C8 C9 . . . . 177.34(8) ?
C2 C3 C8 C9 . . . . -3.91(13) ?
C10 O3 C9 C8 . . . . 117.71(8) ?
C10 O3 C9 C1 . . . . -113.75(8) ?
C10 O3 C9 C12 . . . . -1.77(6) ?
C7 C8 C9 O3 . . . . -24.24(12) ?
C3 C8 C9 O3 . . . . 159.04(8) ?
C7 C8 C9 C1 . . . . -152.34(8) ?
C3 C8 C9 C1 . . . . 30.94(11) ?
C7 C8 C9 C12 . . . . 79.06(10) ?
C3 C8 C9 C12 . . . . -97.65(10) ?
O1 C1 C9 O3 . . . . 14.35(12) ?
N1 C1 C9 O3 . . . . -171.86(7) ?
O1 C1 C9 C8 . . . . 143.26(9) ?
N1 C1 C9 C8 . . . . -42.95(10) ?
O1 C1 C9 C12 . . . . -84.84(10) ?
N1 C1 C9 C12 . . . . 88.95(9) ?
C18 O5 C10 O4 . . . . 59.32(11) ?
C18 O5 C10 O3 . . . . -66.90(11) ?
C18 O5 C10 C12 . . . . -176.84(9) ?
C11 O4 C10 O5 . . . . 136.31(8) ?
C11 O4 C10 O3 . . . . -95.49(8) ?
C11 O4 C10 C12 . . . . 4.29(9) ?
C9 O3 C10 O5 . . . . -123.77(8) ?
C9 O3 C10 O4 . . . . 109.48(7) ?
C9 O3 C10 C12 . . . . 1.83(7) ?
C12 N2 C11 O4 . . . . 2.05(11) ?
C12 N2 C11 C19 . . . . -177.58(9) ?
C10 O4 C11 N2 . . . . -4.29(11) ?
C10 O4 C11 C19 . . . . 175.38(8) ?
C11 N2 C12 C13 . . . . -136.26(8) ?
C11 N2 C12 C10 . . . . 0.94(10) ?
C11 N2 C12 C9 . . . . 89.12(9) ?
O5 C10 C12 N2 . . . . -130.14(9) ?
O4 C10 C12 N2 . . . . -3.31(9) ?
O3 C10 C12 N2 . . . . 109.08(7) ?
O5 C10 C12 C13 . . . . 1.60(13) ?
O4 C10 C12 C13 . . . . 128.44(8) ?
O3 C10 C12 C13 . . . . -119.18(8) ?
O5 C10 C12 C9 . . . . 119.11(9) ?
O4 C10 C12 C9 . . . . -114.06(7) ?
O3 C10 C12 C9 . . . . -1.67(6) ?
O3 C9 C12 N2 . . . . -101.08(7) ?
C8 C9 C12 N2 . . . . 142.27(8) ?
C1 C9 C12 N2 . . . . 12.45(9) ?
O3 C9 C12 C13 . . . . 125.77(8) ?
C8 C9 C12 C13 . . . . 9.11(11) ?
C1 C9 C12 C13 . . . . -120.70(8) ?
O3 C9 C12 C10 . . . . 1.65(6) ?
C8 C9 C12 C10 . . . . -115.00(8) ?
C1 C9 C12 C10 . . . . 115.18(7) ?
N2 C12 C13 C14 . . . . 41.49(11) ?
C10 C12 C13 C14 . . . . -86.40(11) ?
C9 C12 C13 C14 . . . . 173.78(7) ?
C12 C13 C14 C15 . . . . 64.00(11) ?
C12 C13 C14 C16 . . . . -173.71(8) ?
